data_9017374
loop_
_publ_author_name
'Abriel, W.'
'Nesper, R.'

_publ_section_title
;
 Bestimmung der Kristallstruktur von CaSO4(H2O)0.5 mit
 Rontgenbeugungsmethoden und mit Potentialprofil-Rechnungen
;
_journal_name_full 'Zeitschrift fur Kristallographie'
_journal_page_first 99
_journal_page_last 113
_journal_volume 205
_journal_year 1993
_chemical_compound_source Synthetic
_chemical_formula_sum 'Ca H O4.5 S'
_chemical_name_mineral Bassanite
_space_group_IT_number 152
_space_group_name_Hall 'P 31 2"'
_space_group_name_H-M_alt 'P 31 2 1'
_symmetry_space_group_name_H-M 'P 31 2 1'
_cell_angle_alpha 90
_cell_angle_beta 90
_cell_angle_gamma 120
_cell_formula_units_Z 3
_cell_length_a 6.937
_cell_length_b 6.937
_cell_length_c 6.345
_cell_volume 264.427
_database_code_amcsd 0019828
_exptl_crystal_density_diffrn 2.735
_cod_data_source_file inputs/fixed/downloads/13/13167.cif
_cod_data_source_block 13167
_cod_original_formula_sum 'Ca S O4.5 H'
_cod_database_code 9017374

loop_
_space_group_symop_operation_xyz
x,y,z
y,x,-z
-y,x-y,1/3+z
-x,-x+y,1/3-z
-x+y,-x,2/3+z
x-y,-y,2/3-z

loop_
_atom_site_aniso_label
_atom_site_aniso_U_11
_atom_site_aniso_U_22
_atom_site_aniso_U_33
_atom_site_aniso_U_12
_atom_site_aniso_U_13
_atom_site_aniso_U_23
Ca 0.03310 0.01620 0.01200 -0.00040 -0.00020 0.00810
S 0.01440 0.01140 0.01200 0.00300 0.00150 0.00570
O1 0.02240 0.02560 0.03760 0.02150 0.00420 0.01520
O2 0.02690 0.01520 0.01580 -0.00270 -0.00250 -0.00120
Wat 0.02640 0.03760 0.17900 -0.02700 -0.01340 0.01880

loop_
_atom_site_label
_atom_site_fract_x
_atom_site_fract_y
_atom_site_fract_z
_atom_site_occupancy
_atom_site_type_symbol
_atom_site_attached_hydrogens
Ca 0.54470 0.00000 0.83333 1.00000 Ca 0
S 0.55040 0.00000 0.33333 1.00000 S 0
O1 0.59690 0.85500 0.46530 1.00000 O 0
O2 0.36470 0.87220 0.18890 1.00000 O 0
Wat 0.90150 0.00000 0.83333 0.50000 O 2

loop_
_cod_changelog_entry_id
_cod_changelog_entry_author
_cod_changelog_entry_date
_cod_changelog_entry_text
1
;cod-tools version 3.8.0
Id: cif_guess_AMCSD_atom_types 9574 2023-05-10 09:00:05Z saulius
;
2023-05-10T18:58:10+03:00
;Derived atom types and hydrogen counts
from atom names that follow the AMCSD naming convention
(Wat == water, O-H == hydroxyl).
;

loop_
_cod_related_entry_id
_cod_related_entry_database
_cod_related_entry_code
1 AMCSD 0019828
